data_4076158
loop_
_publ_author_name
'Song, Li-Cheng'
'Jin, Guo-Xia'
'Wang, Hu-Ting'
'Zhang, Wen-Xiong'
'Hu, Qing-Mei'

_publ_section_title
;
 Self-Assembly of Cationic Pd(II)/Pt(II) Metallomacrocycles Containing
 Tetrahedral C2Co2Clusters from Rigid Cluster-Bridged Bipyridine
 (4-C5H4N)2C2Co2(CO)6and Diphosphine- or Diarsine-Chelated Pd(II)/Pt(II)
 Complexes [M(dppb)(H2O)2][OTf]2(M = Pd, Pt), [Pd(dpab)(H2O)(OTf)][OTf],
 and [Pt(dpab)(H2O)2][OTf]2
;
_journal_issue 26
_journal_name_full Organometallics
_journal_page_first 6464
_journal_paper_doi 10.1021/om050668s
_journal_volume 24
_journal_year 2005
_chemical_formula_sum 'C102 H78 Cl18 Co4 F12 N4 O24 P4 Pt2 S4'
_chemical_formula_weight 3487.80
_chemical_name_systematic
; 
 ? 
;
_space_group_IT_number 2
_symmetry_cell_setting triclinic
_symmetry_space_group_name_Hall '-P 1'
_symmetry_space_group_name_H-M 'P -1'
_atom_sites_solution_hydrogens geom
_atom_sites_solution_primary direct
_atom_sites_solution_secondary difmap
_audit_creation_method SHELXL-97
_cell_angle_alpha 113.828(6)
_cell_angle_beta 102.927(7)
_cell_angle_gamma 96.944(7)
_cell_formula_units_Z 1
_cell_length_a 13.813(6)
_cell_length_b 16.650(7)
_cell_length_c 18.558(8)
_cell_measurement_reflns_used 3099
_cell_measurement_temperature 293(2)
_cell_measurement_theta_max 21.177
_cell_measurement_theta_min 2.276
_cell_volume 3697(3)
_computing_cell_refinement 'Bruker SMART'
_computing_data_collection 'Bruker SMART'
_computing_data_reduction 'Bruker SAINT'
_computing_molecular_graphics 'Bruker SHELXTL'
_computing_publication_material 'Bruker SHELXTL'
_computing_structure_refinement 'SHELXL-97 (Sheldrick, 1997)'
_computing_structure_solution 'SHELXS-97 (Sheldrick, 1990)'
_diffrn_ambient_temperature 293(2)
_diffrn_measured_fraction_theta_full 0.979
_diffrn_measured_fraction_theta_max 0.979
_diffrn_measurement_device_type 'CCD area detector'
_diffrn_measurement_method 'phi and omega scans'
_diffrn_radiation_monochromator graphite
_diffrn_radiation_source 'fine-focus sealed tube'
_diffrn_radiation_type MoK\a
_diffrn_radiation_wavelength 0.71073
_diffrn_reflns_av_R_equivalents 0.0682
_diffrn_reflns_av_sigmaI/netI 0.1873
_diffrn_reflns_limit_h_max 16
_diffrn_reflns_limit_h_min -11
_diffrn_reflns_limit_k_max 20
_diffrn_reflns_limit_k_min -20
_diffrn_reflns_limit_l_max 15
_diffrn_reflns_limit_l_min -22
_diffrn_reflns_number 19316
_diffrn_reflns_theta_full 25.50
_diffrn_reflns_theta_max 25.50
_diffrn_reflns_theta_min 1.26
_exptl_absorpt_coefficient_mu 2.822
_exptl_absorpt_correction_T_max 0.7283
_exptl_absorpt_correction_T_min 0.5508
_exptl_absorpt_correction_type multi-scan
_exptl_absorpt_process_details sadabs
_exptl_crystal_colour red
_exptl_crystal_density_diffrn 1.567
_exptl_crystal_density_method 'not measured'
_exptl_crystal_description bar
_exptl_crystal_F_000 1712
_exptl_crystal_size_max 0.24
_exptl_crystal_size_mid 0.17
_exptl_crystal_size_min 0.12
_refine_diff_density_max 1.949
_refine_diff_density_min -1.425
_refine_diff_density_rms 0.130
_refine_ls_extinction_method none
_refine_ls_goodness_of_fit_ref 0.876
_refine_ls_hydrogen_treatment constr
_refine_ls_matrix_type full
_refine_ls_number_parameters 784
_refine_ls_number_reflns 13482
_refine_ls_number_restraints 0
_refine_ls_restrained_S_all 0.876
_refine_ls_R_factor_all 0.1103
_refine_ls_R_factor_gt 0.0629
_refine_ls_shift/su_max 0.001
_refine_ls_shift/su_mean 0.000
_refine_ls_structure_factor_coef Fsqd
_refine_ls_weighting_details 'calc w=1/[\s^2^(Fo^2^)+(0.0046P)^2^+0.0000P] where P=(Fo^2^+2Fc^2^)/3'
_refine_ls_weighting_scheme calc
_refine_ls_wR_factor_gt 0.1071
_refine_ls_wR_factor_ref 0.1156
_reflns_number_gt 7232
_reflns_number_total 13482
_reflns_threshold_expression >2sigma(I)
_cod_data_source_file om050668ssi20050803_051522.cif
_cod_data_source_block 50313a1m
_cod_depositor_comments
;
The following automatic conversions were performed:

'_symmetry_cell_setting' value 'Triclinic' changed to 'triclinic'
according to /home/saulius/struct/CIF-dictionaries/cif_core.dic
dictionary named 'cif_core.dic' version 2.4.1 from 2010-06-29.

Automatic conversion script
Id: cif_fix_values 1715 2011-07-08 13:25:40Z adriana 
;
_cod_original_sg_symbol_H-M P-1
_cod_database_code 4076158

loop_
_symmetry_equiv_pos_as_xyz
'x, y, z'
'-x, -y, -z'

loop_
_atom_site_label
_atom_site_type_symbol
_atom_site_fract_x
_atom_site_fract_y
_atom_site_fract_z
_atom_site_U_iso_or_equiv
_atom_site_adp_type
_atom_site_occupancy
_atom_site_symmetry_multiplicity
_atom_site_calc_flag
_atom_site_refinement_flags
Pt1 Pt 0.72929(3) 0.80277(2) 0.69760(2) 0.03612(11) Uani 1 1 d .
N1 N 1.2357(5) 1.0658(4) 1.2072(4) 0.0359(18) Uani 1 1 d .
N2 N 0.8494(5) 0.7826(4) 0.7736(4) 0.0396(18) Uani 1 1 d .
C1 C 0.8273(6) 0.7385(5) 0.8153(4) 0.036(2) Uani 1 1 d .
H1 H 0.7590 0.7167 0.8086 0.043 Uiso 1 1 calc R
C2 C 0.9010(7) 0.7237(6) 0.8680(5) 0.047(2) Uani 1 1 d .
H2 H 0.8824 0.6892 0.8938 0.057 Uiso 1 1 calc R
C3 C 1.0038(6) 0.7600(5) 0.8834(4) 0.034(2) Uani 1 1 d .
C4 C 1.0232(6) 0.8086(6) 0.8419(5) 0.050(3) Uani 1 1 d .
H4 H 1.0906 0.8351 0.8504 0.060 Uiso 1 1 calc R
C5 C 0.9473(7) 0.8194(5) 0.7890(5) 0.042(2) Uani 1 1 d .
H5 H 0.9640 0.8535 0.7624 0.051 Uiso 1 1 calc R
C6 C 1.0820(6) 0.7466(5) 0.9417(5) 0.047(2) Uani 1 1 d .
C7 C 1.1533(7) 0.7971(6) 1.0175(5) 0.044(2) Uani 1 1 d .
C8 C 1.1856(6) 0.8901(5) 1.0837(4) 0.037(2) Uani 1 1 d .
C9 C 1.2347(8) 0.9588(6) 1.0757(5) 0.064(3) Uani 1 1 d .
H9 H 1.2515 0.9478 1.0272 0.076 Uiso 1 1 calc R
C10 C 1.2612(8) 1.0467(6) 1.1391(5) 0.057(3) Uani 1 1 d .
H10 H 1.2979 1.0930 1.1330 0.069 Uiso 1 1 calc R
C11 C 1.1854(6) 0.9996(6) 1.2166(5) 0.051(3) Uani 1 1 d .
H11 H 1.1662 1.0126 1.2643 0.061 Uiso 1 1 calc R
C12 C 1.1609(7) 0.9103(6) 1.1555(5) 0.055(3) Uani 1 1 d .
H12 H 1.1274 0.8642 1.1637 0.066 Uiso 1 1 calc R
C13 C 1.1805(11) 0.6670(8) 1.0883(8) 0.099(4) Uani 1 1 d .
C14 C 0.9896(10) 0.7034(8) 1.0519(6) 0.070(4) Uani 1 1 d .
C15 C 1.0322(10) 0.5616(8) 0.9294(7) 0.088(4) Uani 1 1 d .
C16 C 1.1830(9) 0.6105(8) 0.8470(7) 0.085(4) Uani 1 1 d .
C17 C 1.2697(12) 0.7884(8) 0.9090(7) 0.096(5) Uani 1 1 d .
C18 C 1.3318(10) 0.7047(8) 1.0029(8) 0.089(4) Uani 1 1 d .
C19 C 0.7596(7) 0.5865(6) 0.6372(5) 0.047(2) Uani 1 1 d .
C20 C 0.8501(8) 0.5689(7) 0.6385(6) 0.064(3) Uani 1 1 d .
H20 H 0.8935 0.5943 0.6176 0.077 Uiso 1 1 calc R
C21 C 0.8785(11) 0.5120(9) 0.6715(8) 0.107(5) Uani 1 1 d .
H21 H 0.9425 0.4993 0.6729 0.129 Uiso 1 1 calc R
C22 C 0.8175(14) 0.4738(8) 0.7020(7) 0.105(6) Uani 1 1 d .
H22 H 0.8385 0.4351 0.7238 0.126 Uiso 1 1 calc R
C23 C 0.7241(11) 0.4933(8) 0.7001(8) 0.092(4) Uani 1 1 d .
H23 H 0.6807 0.4677 0.7209 0.110 Uiso 1 1 calc R
C24 C 0.6948(8) 0.5480(6) 0.6692(5) 0.057(3) Uani 1 1 d .
H24 H 0.6311 0.5611 0.6684 0.068 Uiso 1 1 calc R
C25 C 0.7932(7) 0.6659(6) 0.5328(5) 0.048(2) Uani 1 1 d .
C26 C 0.7742(8) 0.5938(7) 0.4564(6) 0.075(3) Uani 1 1 d .
H26 H 0.7219 0.5429 0.4381 0.091 Uiso 1 1 calc R
C27 C 0.8328(11) 0.5993(9) 0.4097(6) 0.111(5) Uani 1 1 d .
H27 H 0.8182 0.5523 0.3570 0.133 Uiso 1 1 calc R
C28 C 0.9141(10) 0.6716(11) 0.4358(8) 0.111(5) Uani 1 1 d .
H28 H 0.9563 0.6710 0.4031 0.133 Uiso 1 1 calc R
C29 C 0.9315(9) 0.7430(8) 0.5097(7) 0.088(4) Uani 1 1 d .
H29 H 0.9839 0.7936 0.5272 0.105 Uiso 1 1 calc R
C30 C 0.8724(7) 0.7409(7) 0.5584(6) 0.060(3) Uani 1 1 d .
H30 H 0.8847 0.7901 0.6094 0.073 Uiso 1 1 calc R
C31 C 0.5908(6) 0.5976(5) 0.5253(5) 0.050(3) Uani 1 1 d .
H31A H 0.5964 0.5373 0.4911 0.060 Uiso 1 1 calc R
H31B H 0.5447 0.5917 0.5563 0.060 Uiso 1 1 calc R
C32 C 0.5448(7) 0.6381(6) 0.4697(5) 0.057(3) Uani 1 1 d .
H32A H 0.5970 0.6866 0.4753 0.068 Uiso 1 1 calc R
H32B H 0.5240 0.5922 0.4129 0.068 Uiso 1 1 calc R
C33 C 0.4557(7) 0.6740(6) 0.4877(5) 0.066(3) Uani 1 1 d .
H33A H 0.3998 0.6234 0.4727 0.079 Uiso 1 1 calc R
H33B H 0.4348 0.7024 0.4521 0.079 Uiso 1 1 calc R
C34 C 0.4708(6) 0.7431(6) 0.5778(5) 0.057(3) Uani 1 1 d .
H34A H 0.4679 0.7102 0.6104 0.068 Uiso 1 1 calc R
H34B H 0.4139 0.7720 0.5785 0.068 Uiso 1 1 calc R
C35 C 0.6143(7) 0.8699(6) 0.5547(5) 0.051(3) Uani 1 1 d .
C36 C 0.5336(8) 0.8845(7) 0.5053(6) 0.068(3) Uani 1 1 d .
H36 H 0.4686 0.8754 0.5110 0.082 Uiso 1 1 calc R
C37 C 0.5498(10) 0.9121(8) 0.4487(7) 0.093(4) Uani 1 1 d .
H37 H 0.4953 0.9200 0.4144 0.111 Uiso 1 1 calc R
C38 C 0.6478(11) 0.9287(9) 0.4416(7) 0.097(5) Uani 1 1 d .
H38 H 0.6587 0.9474 0.4026 0.117 Uiso 1 1 calc R
C39 C 0.7262(9) 0.9176(8) 0.4912(6) 0.094(4) Uani 1 1 d .
H39 H 0.7918 0.9297 0.4873 0.113 Uiso 1 1 calc R
C40 C 0.7095(8) 0.8883(6) 0.5482(5) 0.057(3) Uani 1 1 d .
H40 H 0.7644 0.8812 0.5827 0.069 Uiso 1 1 calc R
C41 C 0.5528(6) 0.9228(6) 0.7008(5) 0.043(2) Uani 1 1 d .
C42 C 0.5749(8) 1.0067(7) 0.7090(6) 0.060(3) Uani 1 1 d .
H42 H 0.6113 1.0191 0.6767 0.072 Uiso 1 1 calc R
C43 C 0.5462(10) 1.0715(9) 0.7614(8) 0.095(4) Uani 1 1 d .
H43 H 0.5647 1.1295 0.7662 0.114 Uiso 1 1 calc R
C44 C 0.4892(10) 1.0584(9) 0.8106(8) 0.112(5) Uani 1 1 d .
H44 H 0.4662 1.1045 0.8459 0.135 Uiso 1 1 calc R
C45 C 0.4687(9) 0.9675(10) 0.8022(8) 0.111(5) Uani 1 1 d .
H45 H 0.4336 0.9532 0.8344 0.134 Uiso 1 1 calc R
C46 C 0.5011(8) 0.9035(7) 0.7471(7) 0.077(3) Uani 1 1 d .
H46 H 0.4872 0.8447 0.7410 0.092 Uiso 1 1 calc R
C47 C 0.4673(16) 0.597(2) 0.8020(15) 0.189(11) Uani 1 1 d .
C48 C 0.1053(16) 0.0164(16) 0.6287(14) 0.167(10) Uani 1 1 d .
C49 C 0.8393(10) 0.1862(8) 0.6385(7) 0.108(5) Uani 1 1 d .
H49 H 0.8625 0.1302 0.6271 0.129 Uiso 1 1 calc R
C50 C 0.2069(10) 0.7012(9) 0.6400(7) 0.109(5) Uani 1 1 d .
H50 H 0.2725 0.7007 0.6735 0.131 Uiso 1 1 calc R
C51 C 0.1866(9) 0.0990(7) 0.9254(6) 0.090(4) Uani 1 1 d .
H51 H 0.1608 0.1179 0.8825 0.108 Uiso 1 1 calc R
O1 O 1.3142(7) 0.8378(6) 0.8868(6) 0.128(4) Uani 1 1 d .
O2 O 1.4017(7) 0.7034(8) 1.0449(6) 0.145(4) Uani 1 1 d .
O3 O 1.1529(7) 0.5460(6) 0.7905(5) 0.121(3) Uani 1 1 d .
O4 O 0.9940(8) 0.4904(6) 0.8834(6) 0.141(4) Uani 1 1 d .
O5 O 1.2328(8) 0.6599(8) 1.1381(6) 0.155(5) Uani 1 1 d .
O6 O 0.9266(7) 0.7168(6) 1.0777(5) 0.109(3) Uani 1 1 d .
O7 O 0.0635(9) 0.1084(6) 0.7709(5) 0.150(5) Uani 1 1 d .
O8 O 0.0224(6) -0.0502(5) 0.7086(5) 0.104(3) Uani 1 1 d .
O9 O -0.0725(7) 0.0285(7) 0.6498(6) 0.150(4) Uani 1 1 d .
O10 O 0.5747(6) 0.7105(6) 0.7784(5) 0.120(3) Uani 1 1 d .
O11 O 0.3975(7) 0.7041(7) 0.7622(5) 0.129(3) Uani 1 1 d .
O12 O 0.4529(7) 0.5878(6) 0.6665(4) 0.119(3) Uani 1 1 d .
P1 P 0.71513(18) 0.66241(15) 0.59699(13) 0.0416(6) Uani 1 1 d .
P2 P 0.59179(17) 0.83315(15) 0.62920(13) 0.0404(6) Uani 1 1 d .
Co1 Co 1.21581(10) 0.71763(9) 0.94150(7) 0.0586(4) Uani 1 1 d .
Co2 Co 1.09196(11) 0.67932(8) 1.00599(7) 0.0586(4) Uani 1 1 d .
Cl1 Cl 0.8148(4) 0.2002(3) 0.5521(2) 0.1657(19) Uani 1 1 d .
Cl2 Cl 0.9354(3) 0.2750(3) 0.7176(2) 0.1400(15) Uani 1 1 d .
Cl3 Cl 0.7338(4) 0.1773(4) 0.6682(3) 0.185(2) Uani 1 1 d .
Cl4 Cl 0.2073(5) 0.8127(3) 0.6615(3) 0.204(3) Uani 1 1 d .
Cl5 Cl 0.1149(3) 0.6644(4) 0.6727(3) 0.202(3) Uani 1 1 d .
Cl6 Cl 0.1993(3) 0.6423(3) 0.5423(2) 0.1347(15) Uani 1 1 d .
Cl7 Cl 0.2416(3) 0.0072(3) 0.8854(2) 0.1252(13) Uani 1 1 d .
Cl8 Cl 0.0871(3) 0.0665(2) 0.95694(19) 0.1065(11) Uani 1 1 d .
Cl9 Cl 0.2774(3) 0.1883(3) 1.0089(2) 0.1474(17) Uani 1 1 d .
F1 F 0.1915(9) 0.0350(11) 0.6771(10) 0.243(7) Uani 1 1 d .
F2 F 0.1090(8) 0.1000(6) 0.6259(5) 0.175(4) Uani 1 1 d .
F3 F 0.0683(15) -0.0405(8) 0.5649(7) 0.294(11) Uani 1 1 d .
F4 F 0.4933(9) 0.6532(9) 0.8855(6) 0.216(6) Uani 1 1 d .
F5 F 0.5402(13) 0.5526(12) 0.8021(11) 0.268(9) Uani 1 1 d .
F6 F 0.3864(10) 0.5473(8) 0.7887(8) 0.240(7) Uani 1 1 d .
S1 S 0.4747(2) 0.6564(2) 0.74814(19) 0.0732(9) Uani 1 1 d .
S2 S 0.0208(2) 0.0294(2) 0.69961(18) 0.0720(9) Uani 1 1 d .

loop_
_atom_site_aniso_label
_atom_site_aniso_U_11
_atom_site_aniso_U_22
_atom_site_aniso_U_33
_atom_site_aniso_U_23
_atom_site_aniso_U_13
_atom_site_aniso_U_12
Pt1 0.03236(19) 0.03152(19) 0.03004(18) 0.00592(15) 0.00287(14) -0.00209(15)
N1 0.041(4) 0.041(4) 0.021(4) 0.013(3) 0.006(3) 0.002(4)
N2 0.041(5) 0.027(4) 0.051(5) 0.017(4) 0.014(4) 0.009(4)
C1 0.032(5) 0.029(5) 0.030(5) 0.001(4) 0.003(4) 0.002(4)
C2 0.047(6) 0.045(6) 0.048(6) 0.020(5) 0.013(5) 0.002(5)
C3 0.035(5) 0.027(5) 0.027(5) -0.002(4) 0.010(4) 0.009(4)
C4 0.031(5) 0.054(6) 0.060(6) 0.032(5) -0.001(5) 0.001(5)
C5 0.044(6) 0.031(5) 0.042(5) 0.012(4) 0.004(5) 0.010(5)
C6 0.035(5) 0.033(5) 0.046(5) -0.003(4) 0.001(5) 0.014(4)
C7 0.048(6) 0.042(6) 0.041(5) 0.010(5) 0.018(5) 0.026(5)
C8 0.043(5) 0.028(5) 0.019(4) 0.000(4) -0.006(4) 0.003(4)
C9 0.100(9) 0.050(7) 0.032(5) 0.007(5) 0.027(6) 0.012(6)
C10 0.086(8) 0.037(6) 0.045(6) 0.018(5) 0.016(6) 0.010(6)
C11 0.045(6) 0.042(6) 0.037(5) -0.004(5) 0.013(5) -0.008(5)
C12 0.052(6) 0.046(6) 0.045(6) 0.006(5) 0.014(5) -0.007(5)
C13 0.136(13) 0.068(8) 0.091(10) 0.046(8) 0.012(9) 0.026(8)
C14 0.087(9) 0.060(8) 0.044(6) 0.017(6) 0.011(6) -0.013(7)
C15 0.119(11) 0.060(8) 0.062(7) 0.022(7) 0.005(7) 0.006(8)
C16 0.082(9) 0.061(8) 0.064(7) -0.012(6) 0.010(7) 0.020(7)
C17 0.153(14) 0.067(9) 0.058(7) 0.025(7) 0.006(8) 0.050(9)
C18 0.090(10) 0.083(9) 0.104(11) 0.035(8) 0.039(9) 0.066(8)
C19 0.041(6) 0.034(5) 0.037(5) -0.004(4) 0.004(5) -0.001(5)
C20 0.063(8) 0.048(7) 0.078(8) 0.027(6) 0.014(6) 0.019(6)
C21 0.092(11) 0.081(11) 0.106(11) 0.013(9) 0.001(9) 0.030(9)
C22 0.162(16) 0.050(8) 0.060(8) 0.020(6) -0.021(10) -0.009(11)
C23 0.094(11) 0.060(9) 0.087(9) 0.019(7) 0.001(9) -0.004(9)
C24 0.067(7) 0.029(5) 0.063(6) 0.021(5) 0.002(6) 0.003(5)
C25 0.039(6) 0.036(5) 0.046(6) 0.004(5) 0.000(5) 0.006(5)
C26 0.084(8) 0.074(8) 0.040(6) -0.003(6) 0.031(6) 0.003(7)
C27 0.118(12) 0.109(11) 0.037(7) -0.026(7) 0.027(8) -0.005(9)
C28 0.086(10) 0.160(15) 0.095(10) 0.049(11) 0.057(9) 0.026(10)
C29 0.075(9) 0.087(9) 0.083(9) 0.022(8) 0.038(8) -0.012(7)
C30 0.052(6) 0.066(7) 0.049(6) 0.019(5) 0.009(5) -0.002(6)
C31 0.037(5) 0.040(5) 0.040(5) 0.000(4) -0.005(4) -0.009(5)
C32 0.042(6) 0.050(6) 0.037(5) -0.004(5) -0.008(5) -0.008(5)
C33 0.035(6) 0.062(7) 0.058(6) 0.002(6) -0.009(5) -0.004(6)
C34 0.028(5) 0.062(7) 0.056(6) 0.020(5) -0.010(5) -0.007(5)
C35 0.047(6) 0.044(6) 0.049(6) 0.013(5) 0.006(5) 0.006(5)
C36 0.057(7) 0.086(8) 0.072(7) 0.049(7) 0.007(6) 0.020(6)
C37 0.097(10) 0.111(10) 0.080(9) 0.069(8) -0.003(8) 0.019(9)
C38 0.115(12) 0.128(12) 0.059(8) 0.052(8) 0.035(8) 0.011(10)
C39 0.075(9) 0.143(12) 0.062(8) 0.058(8) 0.011(7) -0.008(8)
C40 0.065(7) 0.060(7) 0.034(5) 0.012(5) 0.015(5) 0.000(6)
C41 0.029(5) 0.042(6) 0.049(6) 0.015(5) 0.012(4) 0.005(5)
C42 0.080(8) 0.045(7) 0.051(6) 0.006(5) 0.035(6) 0.030(6)
C43 0.092(10) 0.081(10) 0.125(12) 0.062(10) 0.026(9) 0.018(8)
C44 0.085(10) 0.072(10) 0.132(12) -0.004(9) 0.037(9) 0.020(8)
C45 0.108(11) 0.102(11) 0.120(11) 0.023(9) 0.086(9) 0.008(9)
C46 0.079(8) 0.050(7) 0.095(9) 0.012(7) 0.048(7) 0.026(6)
C47 0.115(17) 0.30(3) 0.151(19) 0.12(2) 0.044(16) -0.011(19)
C48 0.126(16) 0.17(2) 0.19(2) 0.112(18) 0.011(17) -0.066(17)
C49 0.112(11) 0.091(10) 0.108(10) 0.049(8) 0.012(9) 0.000(9)
C50 0.122(12) 0.129(12) 0.100(10) 0.067(10) 0.038(9) 0.041(10)
C51 0.104(10) 0.076(8) 0.071(7) 0.020(7) 0.017(7) 0.021(8)
O1 0.134(8) 0.105(8) 0.153(9) 0.045(7) 0.081(7) 0.032(7)
O2 0.089(8) 0.195(11) 0.120(8) 0.052(8) -0.002(6) 0.057(8)
O3 0.134(8) 0.078(6) 0.084(6) -0.018(5) 0.016(6) 0.023(6)
O4 0.173(10) 0.055(6) 0.119(7) 0.005(5) -0.009(7) -0.020(7)
O5 0.162(10) 0.203(11) 0.106(7) 0.094(8) -0.011(7) 0.071(8)
O6 0.107(7) 0.111(7) 0.101(7) 0.029(6) 0.060(6) 0.011(6)
O7 0.253(13) 0.082(6) 0.067(5) 0.020(5) 0.010(7) -0.011(7)
O8 0.150(8) 0.075(5) 0.132(7) 0.071(5) 0.074(6) 0.034(5)
O9 0.084(7) 0.186(10) 0.183(9) 0.123(9) -0.018(7) 0.002(7)
O10 0.081(6) 0.123(7) 0.137(7) 0.055(6) 0.019(6) -0.004(6)
O11 0.104(7) 0.165(9) 0.129(7) 0.061(7) 0.042(6) 0.077(7)
O12 0.135(8) 0.111(7) 0.060(5) -0.003(5) 0.029(5) -0.001(6)
P1 0.0398(14) 0.0339(14) 0.0335(13) 0.0038(11) 0.0062(11) -0.0029(12)
P2 0.0344(14) 0.0372(14) 0.0378(13) 0.0103(12) 0.0046(11) 0.0023(12)
Co1 0.0580(9) 0.0533(9) 0.0425(7) 0.0050(7) 0.0033(7) 0.0176(7)
Co2 0.0739(10) 0.0415(8) 0.0397(7) 0.0108(6) -0.0028(7) 0.0060(8)
Cl1 0.197(5) 0.190(4) 0.114(3) 0.081(3) 0.042(3) 0.020(4)
Cl2 0.129(3) 0.109(3) 0.148(3) 0.049(3) 0.006(3) 0.011(3)
Cl3 0.154(4) 0.215(5) 0.150(4) 0.054(4) 0.071(3) -0.025(4)
Cl4 0.243(6) 0.123(4) 0.156(4) 0.022(3) -0.029(4) 0.042(4)
Cl5 0.127(4) 0.338(8) 0.195(5) 0.160(5) 0.074(4) 0.041(4)
Cl6 0.140(4) 0.148(4) 0.093(3) 0.031(2) 0.038(2) 0.032(3)
Cl7 0.127(3) 0.118(3) 0.149(3) 0.054(3) 0.073(3) 0.050(3)
Cl8 0.092(2) 0.113(3) 0.097(2) 0.029(2) 0.030(2) 0.025(2)
Cl9 0.122(3) 0.129(3) 0.128(3) 0.014(3) 0.029(3) -0.021(3)
F1 0.154(10) 0.266(16) 0.40(2) 0.193(17) 0.167(13) 0.063(12)
F2 0.257(12) 0.122(7) 0.186(8) 0.076(7) 0.143(8) 0.013(7)
F3 0.54(3) 0.146(11) 0.180(11) 0.010(8) 0.241(16) 0.000(13)
F4 0.199(12) 0.351(16) 0.113(7) 0.129(10) 0.047(8) 0.027(12)
F5 0.291(19) 0.40(2) 0.36(2) 0.33(2) 0.196(16) 0.219(17)
F6 0.211(12) 0.244(13) 0.301(15) 0.167(12) 0.105(11) -0.042(10)
S1 0.061(2) 0.081(2) 0.072(2) 0.0311(19) 0.0171(18) 0.0117(19)
S2 0.074(2) 0.075(2) 0.067(2) 0.0338(18) 0.0247(18) 0.0031(18)

loop_
_atom_type_symbol
_atom_type_description
_atom_type_scat_dispersion_real
_atom_type_scat_dispersion_imag
_atom_type_scat_source
C C 0.0033 0.0016 'International Tables Vol C Tables 4.2.6.8 and 6.1.1.4'
H H 0.0000 0.0000 'International Tables Vol C Tables 4.2.6.8 and 6.1.1.4'
N N 0.0061 0.0033 'International Tables Vol C Tables 4.2.6.8 and 6.1.1.4'
O O 0.0106 0.0060 'International Tables Vol C Tables 4.2.6.8 and 6.1.1.4'
Cl Cl 0.1484 0.1585 'International Tables Vol C Tables 4.2.6.8 and 6.1.1.4'
Co Co 0.3494 0.9721 'International Tables Vol C Tables 4.2.6.8 and 6.1.1.4'
Pt Pt -1.7033 8.3905 'International Tables Vol C Tables 4.2.6.8 and 6.1.1.4'
P P 0.1023 0.0942 'International Tables Vol C Tables 4.2.6.8 and 6.1.1.4'
S S 0.1246 0.1234 'International Tables Vol C Tables 4.2.6.8 and 6.1.1.4'
F F 0.0171 0.0103 'International Tables Vol C Tables 4.2.6.8 and 6.1.1.4'

loop_
_geom_angle_atom_site_label_1
_geom_angle_atom_site_label_2
_geom_angle_atom_site_label_3
_geom_angle
_geom_angle_site_symmetry_1
_geom_angle_site_symmetry_3
N2 Pt1 N1 85.7(2) . 2_777
N2 Pt1 P2 172.7(2) . .
N1 Pt1 P2 89.17(19) 2_777 .
N2 Pt1 P1 88.54(19) . .
N1 Pt1 P1 172.0(2) 2_777 .
P2 Pt1 P1 97.02(9) . .
C10 N1 C11 119.1(7) . .
C10 N1 Pt1 122.9(6) . 2_777
C11 N1 Pt1 118.1(5) . 2_777
C1 N2 C5 117.9(7) . .
C1 N2 Pt1 118.3(6) . .
C5 N2 Pt1 123.5(6) . .
N2 C1 C2 122.4(8) . .
C1 C2 C3 120.3(8) . .
C4 C3 C2 115.4(8) . .
C4 C3 C6 124.5(8) . .
C2 C3 C6 120.2(8) . .
C5 C4 C3 121.9(8) . .
N2 C5 C4 122.0(8) . .
C7 C6 C3 138.6(8) . .
C7 C6 Co2 69.8(5) . .
C3 C6 Co2 138.7(6) . .
C7 C6 Co1 68.8(5) . .
C3 C6 Co1 133.7(6) . .
Co2 C6 Co1 78.1(3) . .
C6 C7 C8 139.5(8) . .
C6 C7 Co2 68.8(5) . .
C8 C7 Co2 135.8(6) . .
C6 C7 Co1 70.2(5) . .
C8 C7 Co1 135.6(6) . .
Co2 C7 Co1 78.2(3) . .
C9 C8 C12 117.2(8) . .
C9 C8 C7 122.5(8) . .
C12 C8 C7 120.3(8) . .
C8 C9 C10 120.7(8) . .
N1 C10 C9 121.7(8) . .
N1 C11 C12 120.7(8) . .
C8 C12 C11 120.6(8) . .
O5 C13 Co2 179.2(15) . .
O6 C14 Co2 178.3(12) . .
O4 C15 Co2 178.5(14) . .
O3 C16 Co1 172.5(12) . .
O1 C17 Co1 176.0(13) . .
O2 C18 Co1 174.3(13) . .
C20 C19 C24 120.4(10) . .
C20 C19 P1 121.9(8) . .
C24 C19 P1 117.6(8) . .
C19 C20 C21 118.1(12) . .
C22 C21 C20 122.5(15) . .
C21 C22 C23 118.2(14) . .
C24 C23 C22 120.7(14) . .
C23 C24 C19 120.0(12) . .
C26 C25 C30 119.3(9) . .
C26 C25 P1 119.7(7) . .
C30 C25 P1 121.0(7) . .
C27 C26 C25 118.1(10) . .
C26 C27 C28 123.0(10) . .
C29 C28 C27 118.9(11) . .
C28 C29 C30 119.8(11) . .
C29 C30 C25 120.8(10) . .
C32 C31 P1 114.2(6) . .
C33 C32 C31 114.0(8) . .
C32 C33 C34 116.8(7) . .
C33 C34 P2 116.2(6) . .
C40 C35 C36 119.0(9) . .
C40 C35 P2 121.4(8) . .
C36 C35 P2 119.5(8) . .
C37 C36 C35 119.9(10) . .
C36 C37 C38 120.2(11) . .
C39 C38 C37 119.8(11) . .
C38 C39 C40 120.0(11) . .
C35 C40 C39 121.0(10) . .
C42 C41 C46 120.5(10) . .
C42 C41 P2 121.5(8) . .
C46 C41 P2 118.1(8) . .
C43 C42 C41 121.0(11) . .
C42 C43 C44 123.3(13) . .
C43 C44 C45 114.5(13) . .
C46 C45 C44 119.1(12) . .
C41 C46 C45 121.5(11) . .
F6 C47 F5 109(3) . .
F6 C47 F4 102.8(18) . .
F5 C47 F4 99.2(19) . .
F6 C47 S1 120.3(18) . .
F5 C47 S1 111.7(16) . .
F4 C47 S1 112(2) . .
F3 C48 F1 130(3) . .
F3 C48 F2 110(2) . .
F1 C48 F2 98.2(14) . .
F3 C48 S2 113.0(15) . .
F1 C48 S2 101.9(15) . .
F2 C48 S2 98.5(17) . .
Cl3 C49 Cl1 111.2(8) . .
Cl3 C49 Cl2 109.8(8) . .
Cl1 C49 Cl2 110.7(7) . .
Cl6 C50 Cl5 116.6(8) . .
Cl6 C50 Cl4 110.2(7) . .
Cl5 C50 Cl4 107.3(9) . .
Cl8 C51 Cl9 109.4(6) . .
Cl8 C51 Cl7 109.0(6) . .
Cl9 C51 Cl7 109.7(7) . .
C25 P1 C31 104.4(4) . .
C25 P1 C19 104.0(5) . .
C31 P1 C19 103.3(4) . .
C25 P1 Pt1 111.6(3) . .
C31 P1 Pt1 118.9(3) . .
C19 P1 Pt1 113.2(3) . .
C41 P2 C35 105.6(4) . .
C41 P2 C34 101.1(4) . .
C35 P2 C34 107.2(4) . .
C41 P2 Pt1 109.7(3) . .
C35 P2 Pt1 114.6(3) . .
C34 P2 Pt1 117.1(3) . .
C17 Co1 C18 99.7(6) . .
C17 Co1 C16 99.7(5) . .
C18 Co1 C16 100.2(5) . .
C17 Co1 C7 101.0(5) . .
C18 Co1 C7 108.1(5) . .
C16 Co1 C7 141.3(5) . .
C17 Co1 C6 102.6(5) . .
C18 Co1 C6 144.9(5) . .
C16 Co1 C6 102.5(4) . .
C7 Co1 C6 41.0(3) . .
C17 Co1 Co2 149.9(5) . .
C18 Co1 Co2 99.6(4) . .
C16 Co1 Co2 99.3(4) . .
C7 Co1 Co2 50.9(3) . .
C6 Co1 Co2 50.4(3) . .
C14 Co2 C13 99.2(6) . .
C14 Co2 C15 98.9(5) . .
C13 Co2 C15 102.8(5) . .
C14 Co2 C6 101.8(5) . .
C13 Co2 C6 142.4(5) . .
C15 Co2 C6 104.2(4) . .
C14 Co2 C7 102.1(4) . .
C13 Co2 C7 103.8(4) . .
C15 Co2 C7 142.7(4) . .
C6 Co2 C7 41.4(3) . .
C14 Co2 Co1 150.8(4) . .
C13 Co2 Co1 98.5(5) . .
C15 Co2 Co1 99.6(4) . .
C6 Co2 Co1 51.5(3) . .
C7 Co2 Co1 50.9(2) . .
O10 S1 O11 115.3(6) . .
O10 S1 O12 112.3(6) . .
O11 S1 O12 114.7(6) . .
O10 S1 C47 108.0(8) . .
O11 S1 C47 102.2(10) . .
O12 S1 C47 102.7(11) . .
O7 S2 O9 114.3(7) . .
O7 S2 O8 115.5(5) . .
O9 S2 O8 114.4(5) . .
O7 S2 C48 109.2(8) . .
O9 S2 C48 101.7(8) . .
O8 S2 C48 99.5(9) . .

loop_
_geom_bond_atom_site_label_1
_geom_bond_atom_site_label_2
_geom_bond_distance
_geom_bond_site_symmetry_2
Pt1 N2 2.080(7) .
Pt1 N1 2.093(6) 2_777
Pt1 P2 2.269(2) .
Pt1 P1 2.277(2) .
N1 C10 1.313(10) .
N1 C11 1.323(9) .
N1 Pt1 2.093(6) 2_777
N2 C1 1.319(9) .
N2 C5 1.332(10) .
C1 C2 1.365(10) .
C2 C3 1.391(11) .
C3 C4 1.365(10) .
C3 C6 1.454(11) .
C4 C5 1.350(10) .
C6 C7 1.372(10) .
C6 Co2 1.935(9) .
C6 Co1 1.966(9) .
C7 C8 1.468(10) .
C7 Co2 1.947(8) .
C7 Co1 1.949(8) .
C8 C9 1.337(11) .
C8 C12 1.369(10) .
C9 C10 1.396(11) .
C11 C12 1.399(11) .
C13 O5 1.097(11) .
C13 Co2 1.829(12) .
C14 O6 1.088(13) .
C14 Co2 1.813(14) .
C15 O4 1.115(11) .
C15 Co2 1.837(12) .
C16 O3 1.101(10) .
C16 Co1 1.839(11) .
C17 O1 1.220(13) .
C17 Co1 1.694(14) .
C18 O2 1.105(12) .
C18 Co1 1.837(13) .
C19 C20 1.315(13) .
C19 C24 1.404(12) .
C19 P1 1.810(10) .
C20 C21 1.372(15) .
C21 C22 1.345(17) .
C22 C23 1.365(18) .
C23 C24 1.315(14) .
C25 C26 1.379(11) .
C25 C30 1.392(11) .
C25 P1 1.788(9) .
C26 C27 1.333(14) .
C27 C28 1.379(15) .
C28 C29 1.349(15) .
C29 C30 1.353(12) .
C31 C32 1.515(11) .
C31 P1 1.803(7) .
C32 C33 1.477(12) .
C33 C34 1.547(11) .
C34 P2 1.864(8) .
C35 C40 1.357(12) .
C35 C36 1.389(12) .
C35 P2 1.793(9) .
C36 C37 1.353(12) .
C37 C38 1.395(16) .
C38 C39 1.338(15) .
C39 C40 1.382(11) .
C41 C42 1.332(11) .
C41 C46 1.338(12) .
C41 P2 1.787(9) .
C42 C43 1.302(15) .
C43 C44 1.394(16) .
C44 C45 1.444(16) .
C45 C46 1.351(14) .
C47 F6 1.221(19) .
C47 F5 1.32(3) .
C47 F4 1.38(2) .
C47 S1 1.67(2) .
C48 F3 1.13(2) .
C48 F1 1.24(2) .
C48 F2 1.41(2) .
C48 S2 1.91(2) .
C49 Cl3 1.680(14) .
C49 Cl1 1.680(11) .
C49 Cl2 1.733(11) .
C50 Cl6 1.648(12) .
C50 Cl5 1.677(13) .
C50 Cl4 1.734(13) .
C51 Cl8 1.720(12) .
C51 Cl9 1.733(10) .
C51 Cl7 1.756(12) .
O7 S2 1.374(7) .
O8 S2 1.402(7) .
O9 S2 1.402(8) .
O10 S1 1.405(8) .
O11 S1 1.414(9) .
O12 S1 1.416(7) .
Co1 Co2 2.457(2) .

loop_
_geom_torsion_atom_site_label_1
_geom_torsion_atom_site_label_2
_geom_torsion_atom_site_label_3
_geom_torsion_atom_site_label_4
_geom_torsion
_geom_torsion_site_symmetry_1
N1 Pt1 N2 C1 101.5(6) 2_777
P2 Pt1 N2 C1 55.4(18) .
P1 Pt1 N2 C1 -84.1(5) .
N1 Pt1 N2 C5 -71.5(7) 2_777
P2 Pt1 N2 C5 -117.6(15) .
P1 Pt1 N2 C5 102.9(6) .
C5 N2 C1 C2 -5.2(12) .
Pt1 N2 C1 C2 -178.6(6) .
N2 C1 C2 C3 3.8(13) .
C1 C2 C3 C4 -0.7(12) .
C1 C2 C3 C6 178.0(7) .
C2 C3 C4 C5 -0.8(13) .
C6 C3 C4 C5 -179.4(8) .
C1 N2 C5 C4 3.5(12) .
Pt1 N2 C5 C4 176.6(6) .
C3 C4 C5 N2 -0.6(14) .
C4 C3 C6 C7 65.8(15) .
C2 C3 C6 C7 -112.8(12) .
C4 C3 C6 Co2 -174.3(7) .
C2 C3 C6 Co2 7.1(14) .
C4 C3 C6 Co1 -43.4(12) .
C2 C3 C6 Co1 138.0(8) .
C3 C6 C7 C8 5(2) .
Co2 C6 C7 C8 -136.9(12) .
Co1 C6 C7 C8 138.4(12) .
C3 C6 C7 Co2 142.4(12) .
Co1 C6 C7 Co2 -84.6(3) .
C3 C6 C7 Co1 -133.0(12) .
Co2 C6 C7 Co1 84.6(3) .
C6 C7 C8 C9 -71.8(15) .
Co2 C7 C8 C9 174.2(8) .
Co1 C7 C8 C9 45.0(13) .
C6 C7 C8 C12 104.6(13) .
Co2 C7 C8 C12 -9.4(14) .
Co1 C7 C8 C12 -138.6(8) .
C12 C8 C9 C10 1.4(14) .
C7 C8 C9 C10 177.9(9) .
C11 N1 C10 C9 1.4(14) .
Pt1 N1 C10 C9 -178.4(7) 2_777
C8 C9 C10 N1 -2.7(16) .
C10 N1 C11 C12 0.9(13) .
Pt1 N1 C11 C12 -179.3(7) 2_777
C9 C8 C12 C11 0.9(14) .
C7 C8 C12 C11 -175.8(8) .
N1 C11 C12 C8 -2.1(14) .
C24 C19 C20 C21 0.2(15) .
P1 C19 C20 C21 178.7(7) .
C19 C20 C21 C22 0.3(17) .
C20 C21 C22 C23 -0.4(19) .
C21 C22 C23 C24 0(2) .
C22 C23 C24 C19 0.4(17) .
C20 C19 C24 C23 -0.5(14) .
P1 C19 C24 C23 -179.1(8) .
C30 C25 C26 C27 -0.3(17) .
P1 C25 C26 C27 179.0(10) .
C25 C26 C27 C28 3(2) .
C26 C27 C28 C29 -5(2) .
C27 C28 C29 C30 3(2) .
C28 C29 C30 C25 -0.4(19) .
C26 C25 C30 C29 -1.1(16) .
P1 C25 C30 C29 179.7(9) .
P1 C31 C32 C33 -110.3(8) .
C31 C32 C33 C34 53.8(11) .
C32 C33 C34 P2 44.3(11) .
C40 C35 C36 C37 3.5(15) .
P2 C35 C36 C37 -179.9(8) .
C35 C36 C37 C38 -2.1(18) .
C36 C37 C38 C39 0(2) .
C37 C38 C39 C40 1(2) .
C36 C35 C40 C39 -2.7(15) .
P2 C35 C40 C39 -179.2(8) .
C38 C39 C40 C35 0.4(18) .
C46 C41 C42 C43 -0.5(16) .
P2 C41 C42 C43 -180.0(9) .
C41 C42 C43 C44 -1.7(19) .
C42 C43 C44 C45 3.2(19) .
C43 C44 C45 C46 -2.7(19) .
C42 C41 C46 C45 0.8(17) .
P2 C41 C46 C45 -179.7(10) .
C44 C45 C46 C41 0.9(19) .
C26 C25 P1 C31 -32.3(9) .
C30 C25 P1 C31 146.9(8) .
C26 C25 P1 C19 75.7(9) .
C30 C25 P1 C19 -105.1(8) .
C26 C25 P1 Pt1 -162.0(7) .
C30 C25 P1 Pt1 17.2(9) .
C32 C31 P1 C25 -59.9(8) .
C32 C31 P1 C19 -168.3(7) .
C32 C31 P1 Pt1 65.3(7) .
C20 C19 P1 C25 20.3(9) .
C24 C19 P1 C25 -161.0(6) .
C20 C19 P1 C31 129.1(8) .
C24 C19 P1 C31 -52.3(7) .
C20 C19 P1 Pt1 -101.0(8) .
C24 C19 P1 Pt1 77.7(7) .
N2 Pt1 P1 C25 -90.1(4) .
N1 Pt1 P1 C25 -46.0(14) 2_777
P2 Pt1 P1 C25 94.7(3) .
N2 Pt1 P1 C31 148.2(4) .
N1 Pt1 P1 C31 -167.6(13) 2_777
P2 Pt1 P1 C31 -27.0(3) .
N2 Pt1 P1 C19 26.7(4) .
N1 Pt1 P1 C19 70.9(14) 2_777
P2 Pt1 P1 C19 -148.5(4) .
C42 C41 P2 C35 -21.1(9) .
C46 C41 P2 C35 159.4(8) .
C42 C41 P2 C34 -132.7(8) .
C46 C41 P2 C34 47.8(8) .
C42 C41 P2 Pt1 102.9(8) .
C46 C41 P2 Pt1 -76.6(8) .
C40 C35 P2 C41 113.1(8) .
C36 C35 P2 C41 -63.4(8) .
C40 C35 P2 C34 -139.7(8) .
C36 C35 P2 C34 43.8(9) .
C40 C35 P2 Pt1 -7.8(9) .
C36 C35 P2 Pt1 175.7(7) .
C33 C34 P2 C41 151.6(7) .
C33 C34 P2 C35 41.2(8) .
C33 C34 P2 Pt1 -89.2(7) .
N2 Pt1 P2 C41 22.0(16) .
N1 Pt1 P2 C41 -23.9(4) 2_777
P1 Pt1 P2 C41 161.2(3) .
N2 Pt1 P2 C35 140.7(15) .
N1 Pt1 P2 C35 94.7(4) 2_777
P1 Pt1 P2 C35 -80.2(3) .
N2 Pt1 P2 C34 -92.4(15) .
N1 Pt1 P2 C34 -138.3(4) 2_777
P1 Pt1 P2 C34 46.7(3) .
O1 C17 Co1 C18 17(16) .
O1 C17 Co1 C16 -85(16) .
O1 C17 Co1 C7 128(16) .
O1 C17 Co1 C6 170(15) .
O1 C17 Co1 Co2 147(15) .
O2 C18 Co1 C17 82(14) .
O2 C18 Co1 C16 -177(14) .
O2 C18 Co1 C7 -23(14) .
O2 C18 Co1 C6 -47(14) .
O2 C18 Co1 Co2 -75(14) .
O3 C16 Co1 C17 -120(9) .
O3 C16 Co1 C18 138(9) .
O3 C16 Co1 C7 2(9) .
O3 C16 Co1 C6 -15(9) .
O3 C16 Co1 Co2 37(9) .
C6 C7 Co1 C17 96.5(6) .
C8 C7 Co1 C17 -45.4(10) .
Co2 C7 Co1 C17 168.1(4) .
C6 C7 Co1 C18 -159.3(6) .
C8 C7 Co1 C18 58.7(10) .
Co2 C7 Co1 C18 -87.8(5) .
C6 C7 Co1 C16 -24.6(9) .
C8 C7 Co1 C16 -166.6(9) .
Co2 C7 Co1 C16 46.9(8) .
C8 C7 Co1 C6 -142.0(11) .
Co2 C7 Co1 C6 71.5(5) .
C6 C7 Co1 Co2 -71.5(5) .
C8 C7 Co1 Co2 146.5(10) .
C7 C6 Co1 C17 -92.4(6) .
C3 C6 Co1 C17 45.5(9) .
Co2 C6 Co1 C17 -165.2(4) .
C7 C6 Co1 C18 35.6(10) .
C3 C6 Co1 C18 173.6(9) .
Co2 C6 Co1 C18 -37.1(9) .
C7 C6 Co1 C16 164.5(6) .
C3 C6 Co1 C16 -57.5(9) .
Co2 C6 Co1 C16 91.8(4) .
C3 C6 Co1 C7 137.9(11) .
Co2 C6 Co1 C7 -72.7(5) .
C7 C6 Co1 Co2 72.7(5) .
C3 C6 Co1 Co2 -149.3(9) .
O6 C14 Co2 C13 -144(45) .
O6 C14 Co2 C15 -40(45) .
O6 C14 Co2 C6 67(45) .
O6 C14 Co2 C7 109(45) .
O6 C14 Co2 Co1 89(45) .
O5 C13 Co2 C14 -4(87) .
O5 C13 Co2 C15 -105(87) .
O5 C13 Co2 C6 119(87) .
O5 C13 Co2 C7 101(87) .
O5 C13 Co2 Co1 153(87) .
O4 C15 Co2 C14 4(44) .
O4 C15 Co2 C13 105(44) .
O4 C15 Co2 C6 -101(44) .
O4 C15 Co2 C7 -120(43) .
O4 C15 Co2 Co1 -154(44) .
C7 C6 Co2 C14 94.9(6) .
C3 C6 Co2 C14 -47.4(10) .
Co1 C6 Co2 C14 166.5(4) .
C7 C6 Co2 C13 -27.8(10) .
C3 C6 Co2 C13 -170.1(9) .
Co1 C6 Co2 C13 43.8(8) .
C7 C6 Co2 C15 -162.6(6) .
C3 C6 Co2 C15 55.0(10) .
Co1 C6 Co2 C15 -91.0(5) .
C3 C6 Co2 C7 -142.3(12) .
Co1 C6 Co2 C7 71.6(5) .
C7 C6 Co2 Co1 -71.6(5) .
C3 C6 Co2 Co1 146.1(10) .
C6 C7 Co2 C14 -94.2(6) .
C8 C7 Co2 C14 46.3(10) .
Co1 C7 Co2 C14 -167.3(4) .
C6 C7 Co2 C13 163.0(6) .
C8 C7 Co2 C13 -56.5(10) .
Co1 C7 Co2 C13 89.9(5) .
C6 C7 Co2 C15 28.6(10) .
C8 C7 Co2 C15 169.1(10) .
Co1 C7 Co2 C15 -44.5(9) .
C8 C7 Co2 C6 140.5(12) .
Co1 C7 Co2 C6 -73.1(5) .
C6 C7 Co2 Co1 73.1(5) .
C8 C7 Co2 Co1 -146.4(10) .
C17 Co1 Co2 C14 2.1(10) .
C18 Co1 Co2 C14 131.5(8) .
C16 Co1 Co2 C14 -126.4(8) .
C7 Co1 Co2 C14 26.0(7) .
C6 Co1 Co2 C14 -27.9(7) .
C17 Co1 Co2 C13 -124.8(8) .
C18 Co1 Co2 C13 4.6(5) .
C16 Co1 Co2 C13 106.7(5) .
C7 Co1 Co2 C13 -100.9(5) .
C6 Co1 Co2 C13 -154.7(5) .
C17 Co1 Co2 C15 130.5(8) .
C18 Co1 Co2 C15 -100.0(6) .
C16 Co1 Co2 C15 2.0(5) .
C7 Co1 Co2 C15 154.5(5) .
C6 Co1 Co2 C15 100.6(5) .
C17 Co1 Co2 C6 30.0(8) .
C18 Co1 Co2 C6 159.4(5) .
C16 Co1 Co2 C6 -98.6(5) .
C7 Co1 Co2 C6 53.9(4) .
C17 Co1 Co2 C7 -23.9(8) .
C18 Co1 Co2 C7 105.5(5) .
C16 Co1 Co2 C7 -152.4(5) .
C6 Co1 Co2 C7 -53.9(4) .
F6 C47 S1 O10 178(2) .
F5 C47 S1 O10 -53(3) .
F4 C47 S1 O10 57.0(19) .
F6 C47 S1 O11 56(3) .
F5 C47 S1 O11 -175(2) .
F4 C47 S1 O11 -64.9(17) .
F6 C47 S1 O12 -63(3) .
F5 C47 S1 O12 66(2) .
F4 C47 S1 O12 175.9(15) .
F3 C48 S2 O7 -170(2) .
F1 C48 S2 O7 46(2) .
F2 C48 S2 O7 -54.3(14) .
F3 C48 S2 O9 -49(2) .
F1 C48 S2 O9 167.2(16) .
F2 C48 S2 O9 66.8(12) .
F3 C48 S2 O8 69(2) .
F1 C48 S2 O8 -75.3(18) .
F2 C48 S2 O8 -175.6(11) .
